data_4334937
loop_
_publ_author_name
'Kati Rosenstengel'
'Axel Schulz'
'Alexander Villinger'

_publ_contact_author_address
;
Universit\"at Rostock
Institut f\"ur Chemie
Abteilung f\"ur Anorganische Chemie
Albert-Einstein-Strasse 3a 
18059 Rostock
Bundesrepublik Deutschland
;
_publ_contact_author_email
;
axel.schulz@uni-rostock.de, alexander.villinger@uni-rostock.de'
;
_publ_contact_author_fax '+49 (0)381/498-6382'
_publ_contact_author_name 'Axel Schulz, Alexander Villinger'
_publ_contact_author_phone '+49 (0)381/498-6400 or 6403'
_publ_section_title
;
 Solid State Structure of Bi(N3)3, Bi(N3)3.Solvates and the Structural
 Dynamics in the [Bi(N3)6]3- Anion
;
_journal_name_full 'Inorganic Chemistry'
_journal_page_first 6110
_journal_page_last 6126
_journal_paper_doi 10.1021/ic400493v
_journal_volume 52
_journal_year 2013
_chemical_formula_moiety '3(C24 H20 P +), Bi N18 3-'
_chemical_formula_sum 'C72 H60 Bi N18 P3'
_chemical_formula_weight 1479.27
_chemical_name_systematic
;
 ?
;
_space_group_IT_number 14
_symmetry_cell_setting monoclinic
_symmetry_Int_Tables_number 14
_symmetry_space_group_name_Hall '-P 2yn'
_symmetry_space_group_name_H-M 'P 1 21/n 1'
_atom_sites_solution_hydrogens geom
_atom_sites_solution_primary direct
_atom_sites_solution_secondary difmap
_audit_author_name 'Villinger, A.; Rosenstengel, K.'
_audit_creation_method SHELXL-97
_cell_angle_alpha 90.00
_cell_angle_beta 96.8750(10)
_cell_angle_gamma 90.00
_cell_formula_units_Z 4
_cell_length_a 13.3214(3)
_cell_length_b 22.6307(5)
_cell_length_c 21.9900(5)
_cell_measurement_reflns_used 9207
_cell_measurement_temperature 163(2)
_cell_measurement_theta_max 47.055
_cell_measurement_theta_min 4.889
_cell_volume 6581.7(3)
_computing_cell_refinement 'Bruker Apex V7.51A'
_computing_data_collection 'Bruker Apex V7.51A'
_computing_data_reduction 'Bruker SAINT'
_computing_molecular_graphics 'ORTEP-3v2.01 (Farrugia, 1997)'
_computing_publication_material SHELXL-97
_computing_structure_refinement 'SHELXL-97 (Sheldrick, 1997)'
_computing_structure_solution 'SHELXS-97 (Sheldrick, 1997)'
_diffrn_ambient_temperature 163(2)
_diffrn_measured_fraction_theta_full 0.998
_diffrn_measured_fraction_theta_max 0.998
_diffrn_measurement_device_type 'Bruker-Nonius Apex X8-CCD-diffractometer'
_diffrn_measurement_method 'phi and omega scans'
_diffrn_radiation_monochromator graphite
_diffrn_radiation_source 'sealed tube'
_diffrn_radiation_type MoK\a
_diffrn_radiation_wavelength 0.71073
_diffrn_reflns_av_R_equivalents 0.1105
_diffrn_reflns_av_sigmaI/netI 0.1232
_diffrn_reflns_limit_h_max 19
_diffrn_reflns_limit_h_min -19
_diffrn_reflns_limit_k_max 33
_diffrn_reflns_limit_k_min -33
_diffrn_reflns_limit_l_max 32
_diffrn_reflns_limit_l_min -25
_diffrn_reflns_number 118859
_diffrn_reflns_theta_full 32.00
_diffrn_reflns_theta_max 32.00
_diffrn_reflns_theta_min 1.30
_exptl_absorpt_coefficient_mu 2.811
_exptl_absorpt_correction_T_max 0.8959
_exptl_absorpt_correction_T_min 0.5286
_exptl_absorpt_correction_type multi-scan
_exptl_absorpt_process_details '(SADABS; Sheldrick, 2004)'
_exptl_crystal_colour yellow
_exptl_crystal_density_diffrn 1.493
_exptl_crystal_description block
_exptl_crystal_F_000 2984
_exptl_crystal_size_max 0.26
_exptl_crystal_size_mid 0.11
_exptl_crystal_size_min 0.04
_refine_diff_density_max 0.960
_refine_diff_density_min -1.507
_refine_diff_density_rms 0.118
_refine_ls_extinction_method none
_refine_ls_goodness_of_fit_ref 0.994
_refine_ls_hydrogen_treatment constr
_refine_ls_matrix_type full
_refine_ls_number_parameters 885
_refine_ls_number_reflns 22809
_refine_ls_number_restraints 9
_refine_ls_restrained_S_all 0.994
_refine_ls_R_factor_all 0.1380
_refine_ls_R_factor_gt 0.0487
_refine_ls_shift/su_max 0.003
_refine_ls_shift/su_mean 0.000
_refine_ls_structure_factor_coef Fsqd
_refine_ls_weighting_details 'calc w=1/[\s^2^(Fo^2^)+(0.0215P)^2^+0.0000P] where P=(Fo^2^+2Fc^2^)/3'
_refine_ls_weighting_scheme calc
_refine_ls_wR_factor_gt 0.0612
_refine_ls_wR_factor_ref 0.0789
_reflns_number_gt 11920
_reflns_number_total 22809
_reflns_threshold_expression >2\s(I)
_cod_data_source_file ic400493v_si_002_14.cif
_cod_data_source_block kr11_9_163K
_cod_original_sg_symbol_H-M 'P 21/n'
_cod_database_code 4334937

loop_
_symmetry_equiv_pos_as_xyz
'x, y, z'
'-x+1/2, y+1/2, -z+1/2'
'-x, -y, -z'
'x-1/2, -y-1/2, z-1/2'

loop_
_atom_site_label
_atom_site_type_symbol
_atom_site_fract_x
_atom_site_fract_y
_atom_site_fract_z
_atom_site_U_iso_or_equiv
_atom_site_adp_type
_atom_site_occupancy
_atom_site_symmetry_multiplicity
_atom_site_calc_flag
_atom_site_refinement_flags
_atom_site_disorder_assembly
_atom_site_disorder_group
N1 N 0.9307(3) 0.72093(14) 0.23683(16) 0.0554(9) Uani 1 1 d D A .
N2 N 1.0147(3) 0.70361(14) 0.23569(14) 0.0434(8) Uani 1 1 d D . .
N3 N 1.0976(3) 0.68872(18) 0.23577(19) 0.0746(12) Uani 1 1 d D . .
N4A N 0.8902(8) 0.5800(5) 0.3077(5) 0.044(2) Uani 0.75(3) 1 d PD A 1
N5A N 0.9623(5) 0.5555(6) 0.2904(5) 0.0362(19) Uani 0.75(3) 1 d PD A 1
N6A N 1.0331(7) 0.5313(8) 0.2789(3) 0.077(4) Uani 0.75(3) 1 d PD A 1
N4B N 0.8751(14) 0.5642(15) 0.2931(14) 0.044(2) Uani 0.25(3) 1 d PD A 2
N5B N 0.9658(15) 0.5700(17) 0.3015(15) 0.0362(19) Uani 0.25(3) 1 d PD A 2
N6B N 1.0500(13) 0.5668(15) 0.296(2) 0.069(10) Uani 0.25(3) 1 d PD A 2
N7 N 0.6641(2) 0.57562(15) 0.23868(14) 0.0526(9) Uani 1 1 d D A .
N8 N 0.5936(2) 0.57495(13) 0.20112(13) 0.0359(7) Uani 1 1 d D . .
N9 N 0.5231(3) 0.57182(17) 0.16607(15) 0.0677(12) Uani 1 1 d D . .
N10 N 0.6898(2) 0.70055(15) 0.15882(14) 0.0445(8) Uani 1 1 d . A .
N11 N 0.7041(3) 0.75137(18) 0.14895(13) 0.0513(9) Uani 1 1 d . . .
N12 N 0.7152(4) 0.80098(18) 0.13864(16) 0.0907(15) Uani 1 1 d . . .
N13 N 0.8593(2) 0.59796(13) 0.16538(14) 0.0418(8) Uani 1 1 d . A .
N14 N 0.8801(2) 0.62582(14) 0.12172(16) 0.0375(7) Uani 1 1 d . . .
N15 N 0.8999(2) 0.65007(16) 0.07848(16) 0.0530(9) Uani 1 1 d . . .
N16A N 0.7176(5) 0.6628(3) 0.3517(3) 0.071(3) Uani 0.694(10) 1 d PD A 1
N17A N 0.6699(7) 0.7001(4) 0.3716(4) 0.0354(17) Uani 0.694(10) 1 d PD A 1
N18A N 0.6256(5) 0.7361(3) 0.3929(2) 0.062(2) Uani 0.694(10) 1 d PD A 1
N16B N 0.7393(8) 0.7062(6) 0.3210(6) 0.059(5) Uani 0.306(10) 1 d PD A 2
N17B N 0.6811(18) 0.6934(13) 0.3546(11) 0.0354(17) Uani 0.306(10) 1 d PD A 2
N18B N 0.6188(14) 0.6865(10) 0.3855(7) 0.097(7) Uani 0.306(10) 1 d PD A 2
Bi1 Bi 0.792574(9) 0.648039(6) 0.244025(6) 0.03106(4) Uani 1 1 d . . .
P1 P 0.88255(6) 0.84691(4) 0.45627(3) 0.02487(18) Uani 1 1 d . . .
C1 C 0.8034(2) 0.85744(15) 0.51588(14) 0.0294(7) Uani 1 1 d . . .
C2 C 0.8334(2) 0.89065(15) 0.56785(14) 0.0297(8) Uani 1 1 d . . .
H2 H 0.8991 0.9076 0.5739 0.036 Uiso 1 1 calc R . .
C3 C 0.7663(3) 0.89895(16) 0.61106(15) 0.0370(9) Uani 1 1 d . . .
H3 H 0.7866 0.9217 0.6467 0.044 Uiso 1 1 calc R . .
C4 C 0.6713(3) 0.87465(16) 0.60272(17) 0.0410(9) Uani 1 1 d . . .
H4 H 0.6259 0.8808 0.6323 0.049 Uiso 1 1 calc R . .
C5 C 0.6421(3) 0.84124(17) 0.55110(18) 0.0469(10) Uani 1 1 d . . .
H5 H 0.5767 0.8240 0.5457 0.056 Uiso 1 1 calc R . .
C6 C 0.7062(3) 0.83251(16) 0.50725(16) 0.0416(10) Uani 1 1 d . . .
H6 H 0.6850 0.8099 0.4716 0.050 Uiso 1 1 calc R . .
C7 C 0.8156(2) 0.87412(15) 0.38648(14) 0.0270(7) Uani 1 1 d . . .
C8 C 0.7943(3) 0.93401(17) 0.38233(16) 0.0392(9) Uani 1 1 d . . .
H8 H 0.8163 0.9594 0.4157 0.047 Uiso 1 1 calc R . .
C9 C 0.7410(3) 0.95686(19) 0.32969(18) 0.0489(11) Uani 1 1 d . . .
H9 H 0.7261 0.9979 0.3270 0.059 Uiso 1 1 calc R . .
C10 C 0.7098(3) 0.9204(2) 0.28157(17) 0.0519(12) Uani 1 1 d . . .
H10 H 0.6741 0.9364 0.2453 0.062 Uiso 1 1 calc R . .
C11 C 0.7295(3) 0.8612(2) 0.28515(15) 0.0482(11) Uani 1 1 d . . .
H11 H 0.7069 0.8363 0.2515 0.058 Uiso 1 1 calc R . .
C12 C 0.7824(2) 0.83721(16) 0.33776(14) 0.0345(9) Uani 1 1 d . . .
H12 H 0.7958 0.7960 0.3403 0.041 Uiso 1 1 calc R . .
C13 C 0.9128(2) 0.77081(14) 0.44904(14) 0.0255(7) Uani 1 1 d . . .
C14 C 0.8876(3) 0.72772(17) 0.48942(16) 0.0425(10) Uani 1 1 d . . .
H14 H 0.8505 0.7380 0.5222 0.051 Uiso 1 1 calc R . .
C15 C 0.9164(3) 0.67000(17) 0.48186(19) 0.0526(11) Uani 1 1 d . . .
H15 H 0.8998 0.6407 0.5100 0.063 Uiso 1 1 calc R . .
C16 C 0.9684(3) 0.65430(17) 0.43477(18) 0.0464(10) Uani 1 1 d . . .
H16 H 0.9859 0.6141 0.4295 0.056 Uiso 1 1 calc R . .
C17 C 0.9955(3) 0.69639(17) 0.39474(16) 0.0403(9) Uani 1 1 d . . .
H17 H 1.0328 0.6855 0.3622 0.048 Uiso 1 1 calc R . .
C18 C 0.9686(2) 0.75417(15) 0.40207(15) 0.0345(8) Uani 1 1 d . . .
H18 H 0.9881 0.7833 0.3747 0.041 Uiso 1 1 calc R . .
C19 C 0.9991(2) 0.88685(14) 0.47407(13) 0.0239(7) Uani 1 1 d . . .
C20 C 1.0318(2) 0.92857(14) 0.43404(15) 0.0304(8) Uani 1 1 d . . .
H20 H 0.9915 0.9378 0.3966 0.036 Uiso 1 1 calc R . .
C21 C 1.1237(3) 0.95617(16) 0.44972(17) 0.0401(9) Uani 1 1 d . . .
H21 H 1.1471 0.9840 0.4223 0.048 Uiso 1 1 calc R . .
C22 C 1.1821(3) 0.94413(17) 0.50427(17) 0.0420(10) Uani 1 1 d . . .
H22 H 1.2446 0.9641 0.5145 0.050 Uiso 1 1 calc R . .
C23 C 1.1498(2) 0.90327(17) 0.54383(16) 0.0382(9) Uani 1 1 d . . .
H23 H 1.1897 0.8952 0.5817 0.046 Uiso 1 1 calc R . .
C24 C 1.0595(2) 0.87391(15) 0.52862(14) 0.0295(8) Uani 1 1 d . . .
H24 H 1.0385 0.8447 0.5555 0.035 Uiso 1 1 calc R . .
P2 P 0.19685(6) 0.96044(4) 0.06777(3) 0.02042(17) Uani 1 1 d . . .
C25 C 0.3282(2) 0.94335(14) 0.08857(13) 0.0221(7) Uani 1 1 d . . .
C26 C 0.3572(2) 0.89485(15) 0.12518(15) 0.0337(8) Uani 1 1 d . . .
H26 H 0.3073 0.8702 0.1395 0.040 Uiso 1 1 calc R . .
C27 C 0.4586(3) 0.88241(17) 0.14083(16) 0.0425(10) Uani 1 1 d . . .
H27 H 0.4782 0.8494 0.1663 0.051 Uiso 1 1 calc R . .
C28 C 0.5313(2) 0.91760(16) 0.11973(15) 0.0371(9) Uani 1 1 d . . .
H28 H 0.6009 0.9083 0.1296 0.045 Uiso 1 1 calc R . .
C29 C 0.5030(2) 0.96627(15) 0.08437(15) 0.0329(8) Uani 1 1 d . . .
H29 H 0.5532 0.9912 0.0708 0.039 Uiso 1 1 calc R . .
C30 C 0.4018(2) 0.97919(14) 0.06853(13) 0.0247(7) Uani 1 1 d . . .
H30 H 0.3828 1.0127 0.0438 0.030 Uiso 1 1 calc R . .
C31 C 0.1888(2) 0.99342(13) -0.00692(12) 0.0200(7) Uani 1 1 d . . .
C32 C 0.2253(2) 0.96234(15) -0.05480(14) 0.0279(8) Uani 1 1 d . . .
H32 H 0.2494 0.9230 -0.0485 0.034 Uiso 1 1 calc R . .
C33 C 0.2262(2) 0.98923(16) -0.11134(14) 0.0321(8) Uani 1 1 d . . .
H33 H 0.2492 0.9680 -0.1442 0.038 Uiso 1 1 calc R . .
C34 C 0.1936(2) 1.04676(17) -0.11996(15) 0.0351(9) Uani 1 1 d . . .
H34 H 0.1956 1.0652 -0.1586 0.042 Uiso 1 1 calc R . .
C35 C 0.1584(2) 1.07752(15) -0.07297(14) 0.0308(8) Uani 1 1 d . . .
H35 H 0.1366 1.1173 -0.0791 0.037 Uiso 1 1 calc R . .
C36 C 0.1546(2) 1.05074(14) -0.01660(13) 0.0247(7) Uani 1 1 d . . .
H36 H 0.1284 1.0718 0.0154 0.030 Uiso 1 1 calc R . .
C37 C 0.1583(2) 1.01274(13) 0.12151(12) 0.0212(7) Uani 1 1 d . . .
C38 C 0.0566(2) 1.02804(14) 0.12010(13) 0.0256(7) Uani 1 1 d . . .
H38 H 0.0072 1.0085 0.0925 0.031 Uiso 1 1 calc R . .
C39 C 0.0271(3) 1.07138(15) 0.15856(14) 0.0322(8) Uani 1 1 d . . .
H39 H -0.0422 1.0819 0.1573 0.039 Uiso 1 1 calc R . .
C40 C 0.0998(3) 1.09927(14) 0.19893(14) 0.0320(8) Uani 1 1 d . . .
H40 H 0.0801 1.1293 0.2253 0.038 Uiso 1 1 calc R . .
C41 C 0.2000(3) 1.08397(14) 0.20126(14) 0.0324(8) Uani 1 1 d . . .
H41 H 0.2489 1.1034 0.2293 0.039 Uiso 1 1 calc R . .
C42 C 0.2304(2) 1.04040(14) 0.16301(13) 0.0272(7) Uani 1 1 d . . .
H42 H 0.2996 1.0296 0.1651 0.033 Uiso 1 1 calc R . .
C43 C 0.1207(2) 0.89520(13) 0.06807(13) 0.0208(7) Uani 1 1 d . . .
C44 C 0.0872(2) 0.86533(14) 0.01402(15) 0.0317(8) Uani 1 1 d . . .
H44 H 0.1029 0.8799 -0.0242 0.038 Uiso 1 1 calc R . .
C45 C 0.0308(3) 0.81417(16) 0.01661(16) 0.0402(9) Uani 1 1 d . . .
H45 H 0.0079 0.7937 -0.0202 0.048 Uiso 1 1 calc R . .
C46 C 0.0075(3) 0.79260(15) 0.07149(17) 0.0386(9) Uani 1 1 d . . .
H46 H -0.0314 0.7575 0.0726 0.046 Uiso 1 1 calc R . .
C47 C 0.0408(2) 0.82199(15) 0.12507(16) 0.0331(8) Uani 1 1 d . . .
H47 H 0.0253 0.8068 0.1631 0.040 Uiso 1 1 calc R . .
C48 C 0.0963(2) 0.87286(14) 0.12383(14) 0.0271(7) Uani 1 1 d . . .
H48 H 0.1183 0.8930 0.1609 0.032 Uiso 1 1 calc R . .
P3 P 0.30626(6) 0.83395(4) 0.33398(4) 0.02266(18) Uani 1 1 d . . .
C49 C 0.2780(2) 0.78123(14) 0.39032(13) 0.0231(7) Uani 1 1 d . . .
C50 C 0.2949(3) 0.72173(16) 0.38205(15) 0.0404(9) Uani 1 1 d . . .
H50 H 0.3221 0.7083 0.3465 0.048 Uiso 1 1 calc R . .
C51 C 0.2718(3) 0.68193(17) 0.42590(16) 0.0522(11) Uani 1 1 d . . .
H51 H 0.2814 0.6409 0.4197 0.063 Uiso 1 1 calc R . .
C52 C 0.2354(3) 0.70058(16) 0.47795(15) 0.0386(9) Uani 1 1 d . . .
H52 H 0.2220 0.6727 0.5083 0.046 Uiso 1 1 calc R . .
C53 C 0.2181(3) 0.75937(17) 0.48652(15) 0.0382(9) Uani 1 1 d . . .
H53 H 0.1930 0.7724 0.5229 0.046 Uiso 1 1 calc R . .
C54 C 0.2373(3) 0.79969(16) 0.44233(15) 0.0359(9) Uani 1 1 d . . .
H54 H 0.2227 0.8403 0.4475 0.043 Uiso 1 1 calc R . .
C55 C 0.1902(2) 0.87031(13) 0.30573(13) 0.0228(7) Uani 1 1 d . . .
C56 C 0.1026(2) 0.83637(14) 0.29282(13) 0.0265(7) Uani 1 1 d . . .
H56 H 0.1059 0.7947 0.2978 0.032 Uiso 1 1 calc R . .
C57 C 0.0112(2) 0.86299(15) 0.27288(14) 0.0315(8) Uani 1 1 d . . .
H57 H -0.0479 0.8396 0.2638 0.038 Uiso 1 1 calc R . .
C58 C 0.0059(2) 0.92366(16) 0.26623(14) 0.0321(8) Uani 1 1 d . . .
H58 H -0.0573 0.9419 0.2531 0.038 Uiso 1 1 calc R . .
C59 C 0.0914(3) 0.95798(15) 0.27843(14) 0.0327(8) Uani 1 1 d . . .
H59 H 0.0874 0.9996 0.2734 0.039 Uiso 1 1 calc R . .
C60 C 0.1836(2) 0.93130(14) 0.29805(13) 0.0266(7) Uani 1 1 d . . .
H60 H 0.2426 0.9549 0.3063 0.032 Uiso 1 1 calc R . .
C61 C 0.3582(2) 0.79532(13) 0.27389(13) 0.0223(7) Uani 1 1 d . . .
C62 C 0.4606(2) 0.78127(15) 0.28267(14) 0.0300(8) Uani 1 1 d . . .
H62 H 0.5023 0.7955 0.3177 0.036 Uiso 1 1 calc R . .
C63 C 0.5014(3) 0.74650(15) 0.23999(15) 0.0355(9) Uani 1 1 d . . .
H63 H 0.5711 0.7365 0.2460 0.043 Uiso 1 1 calc R . .
C64 C 0.4417(3) 0.72648(15) 0.18921(15) 0.0358(9) Uani 1 1 d . . .
H64 H 0.4705 0.7029 0.1601 0.043 Uiso 1 1 calc R . .
C65 C 0.3397(3) 0.74014(15) 0.17982(15) 0.0335(8) Uani 1 1 d . . .
H65 H 0.2987 0.7260 0.1445 0.040 Uiso 1 1 calc R . .
C66 C 0.2980(2) 0.77460(14) 0.22248(13) 0.0265(7) Uani 1 1 d . . .
H66 H 0.2281 0.7840 0.2165 0.032 Uiso 1 1 calc R . .
C67 C 0.3957(2) 0.88768(14) 0.36612(15) 0.0278(7) Uani 1 1 d . . .
C68 C 0.4283(3) 0.88944(17) 0.42843(16) 0.0418(10) Uani 1 1 d . . .
H68 H 0.4056 0.8605 0.4550 0.050 Uiso 1 1 calc R . .
C69 C 0.4943(3) 0.9335(2) 0.4519(2) 0.0603(12) Uani 1 1 d . . .
H69 H 0.5172 0.9348 0.4945 0.072 Uiso 1 1 calc R . .
C70 C 0.5263(3) 0.9755(2) 0.4131(2) 0.0620(13) Uani 1 1 d . . .
H70 H 0.5700 1.0062 0.4294 0.074 Uiso 1 1 calc R . .
C71 C 0.4960(3) 0.97370(17) 0.3512(2) 0.0510(11) Uani 1 1 d . . .
H71 H 0.5195 1.0027 0.3250 0.061 Uiso 1 1 calc R . .
C72 C 0.4312(2) 0.92945(16) 0.32702(17) 0.0388(9) Uani 1 1 d . . .
H72 H 0.4111 0.9275 0.2841 0.047 Uiso 1 1 calc R . .

loop_
_atom_site_aniso_label
_atom_site_aniso_U_11
_atom_site_aniso_U_22
_atom_site_aniso_U_33
_atom_site_aniso_U_23
_atom_site_aniso_U_13
_atom_site_aniso_U_12
N1 0.049(2) 0.032(2) 0.083(3) -0.0021(18) -0.0001(19) -0.0073(17)
N2 0.053(2) 0.031(2) 0.047(2) -0.0055(15) 0.0115(18) -0.0200(18)
N3 0.051(2) 0.066(3) 0.113(3) -0.020(2) 0.036(2) -0.018(2)
N4A 0.045(3) 0.051(6) 0.036(5) 0.012(3) 0.010(3) 0.011(3)
N5A 0.035(2) 0.048(6) 0.022(4) 0.002(3) -0.0099(19) -0.005(2)
N6A 0.059(5) 0.119(11) 0.050(4) 0.018(4) -0.005(3) 0.045(6)
N4B 0.045(3) 0.051(6) 0.036(5) 0.012(3) 0.010(3) 0.011(3)
N5B 0.035(2) 0.048(6) 0.022(4) 0.002(3) -0.0099(19) -0.005(2)
N6B 0.024(9) 0.048(17) 0.13(2) 0.034(15) 0.000(10) 0.009(9)
N7 0.046(2) 0.068(3) 0.0419(19) 0.0222(17) -0.0034(16) -0.0167(18)
N8 0.0416(19) 0.0362(19) 0.0326(17) 0.0060(14) 0.0153(15) -0.0079(15)
N9 0.057(2) 0.091(3) 0.051(2) 0.032(2) -0.0095(18) -0.032(2)
N10 0.046(2) 0.042(2) 0.0462(19) 0.0006(17) 0.0069(15) 0.0119(17)
N11 0.081(3) 0.048(2) 0.0269(17) -0.0033(17) 0.0152(17) 0.023(2)
N12 0.190(5) 0.041(3) 0.043(2) 0.0067(19) 0.023(3) 0.021(3)
N13 0.0448(19) 0.0243(18) 0.057(2) 0.0095(15) 0.0089(16) 0.0025(15)
N14 0.0226(16) 0.0320(19) 0.058(2) -0.0037(16) 0.0046(15) -0.0004(13)
N15 0.0443(19) 0.058(2) 0.059(2) 0.006(2) 0.0167(17) -0.0095(19)
N16A 0.096(5) 0.070(6) 0.050(3) -0.004(3) 0.022(3) 0.034(4)
N17A 0.040(3) 0.035(4) 0.031(6) 0.003(4) 0.007(3) -0.003(3)
N18A 0.071(4) 0.073(5) 0.044(3) -0.001(3) 0.012(3) 0.018(4)
N16B 0.062(8) 0.041(9) 0.080(10) -0.032(7) 0.041(7) -0.023(6)
N17B 0.040(3) 0.035(4) 0.031(6) 0.003(4) 0.007(3) -0.003(3)
N18B 0.155(19) 0.086(17) 0.050(9) 0.015(9) 0.017(10) -0.050(13)
Bi1 0.02900(7) 0.02390(7) 0.03969(7) 0.00070(7) 0.00169(5) 0.00168(7)
P1 0.0273(4) 0.0249(5) 0.0228(4) 0.0024(4) 0.0046(3) -0.0017(4)
C1 0.0296(17) 0.031(2) 0.0287(16) 0.0060(16) 0.0101(13) -0.0020(16)
C2 0.0310(18) 0.028(2) 0.0309(18) 0.0031(15) 0.0089(15) -0.0001(16)
C3 0.047(2) 0.034(2) 0.0323(19) 0.0016(16) 0.0114(17) 0.0070(18)
C4 0.040(2) 0.042(2) 0.047(2) 0.0126(19) 0.0261(18) 0.0085(18)
C5 0.033(2) 0.053(3) 0.059(3) 0.002(2) 0.0186(19) -0.0089(19)
C6 0.035(2) 0.048(3) 0.043(2) -0.0058(18) 0.0093(17) -0.0114(18)
C7 0.0258(17) 0.030(2) 0.0260(17) 0.0012(14) 0.0066(14) 0.0036(15)
C8 0.044(2) 0.039(2) 0.035(2) 0.0049(17) 0.0099(17) 0.0136(19)
C9 0.047(2) 0.049(3) 0.053(3) 0.019(2) 0.017(2) 0.021(2)
C10 0.036(2) 0.086(4) 0.034(2) 0.024(2) 0.0075(18) 0.020(2)
C11 0.035(2) 0.083(4) 0.0256(18) 0.000(2) -0.0020(15) 0.002(2)
C12 0.0280(18) 0.043(2) 0.0326(18) 0.0005(16) 0.0046(15) 0.0022(16)
C13 0.0269(17) 0.0234(19) 0.0263(16) 0.0039(14) 0.0034(14) -0.0014(14)
C14 0.060(3) 0.037(3) 0.032(2) 0.0041(17) 0.0143(18) -0.006(2)
C15 0.074(3) 0.028(2) 0.056(3) 0.0133(19) 0.011(2) -0.006(2)
C16 0.055(2) 0.025(2) 0.056(2) -0.001(2) -0.005(2) 0.004(2)
C17 0.041(2) 0.033(2) 0.046(2) 0.0001(18) 0.0034(18) 0.0058(18)
C18 0.038(2) 0.026(2) 0.040(2) 0.0075(16) 0.0080(16) 0.0014(17)
C19 0.0276(17) 0.0217(18) 0.0232(16) -0.0048(13) 0.0068(13) 0.0000(14)
C20 0.037(2) 0.023(2) 0.0326(18) -0.0004(15) 0.0101(15) -0.0040(16)
C21 0.047(2) 0.027(2) 0.050(2) -0.0052(17) 0.0243(19) -0.0107(18)
C22 0.036(2) 0.043(3) 0.050(2) -0.026(2) 0.0155(18) -0.0143(19)
C23 0.0281(19) 0.052(3) 0.034(2) -0.0113(18) 0.0053(15) 0.0049(18)
C24 0.0263(18) 0.036(2) 0.0277(17) -0.0028(15) 0.0103(14) 0.0030(15)
P2 0.0222(4) 0.0196(5) 0.0197(4) -0.0023(3) 0.0030(3) 0.0000(3)
C25 0.0224(16) 0.0203(18) 0.0232(16) -0.0009(13) 0.0011(12) 0.0022(14)
C26 0.0279(18) 0.037(2) 0.037(2) 0.0142(16) 0.0067(15) -0.0018(16)
C27 0.033(2) 0.042(2) 0.051(2) 0.0203(19) -0.0015(17) 0.0048(18)
C28 0.0224(18) 0.046(2) 0.041(2) 0.0026(18) -0.0021(15) 0.0029(17)
C29 0.0258(18) 0.034(2) 0.0378(19) 0.0018(16) 0.0011(15) -0.0063(16)
C30 0.0255(17) 0.0194(18) 0.0291(17) 0.0012(14) 0.0026(14) -0.0020(14)
C31 0.0198(15) 0.0213(18) 0.0187(15) -0.0006(13) 0.0017(12) -0.0022(13)
C32 0.0244(17) 0.030(2) 0.0300(18) -0.0040(15) 0.0047(14) 0.0012(15)
C33 0.0281(18) 0.050(3) 0.0196(16) -0.0084(16) 0.0079(14) -0.0023(17)
C34 0.0246(18) 0.055(3) 0.0247(17) 0.0098(17) -0.0011(14) -0.0071(18)
C35 0.0272(18) 0.031(2) 0.0338(19) 0.0103(16) -0.0003(15) -0.0007(15)
C36 0.0231(16) 0.0254(19) 0.0251(16) -0.0002(14) 0.0008(13) -0.0007(14)
C37 0.0282(17) 0.0178(17) 0.0183(15) -0.0017(13) 0.0057(13) 0.0005(14)
C38 0.0281(18) 0.0254(19) 0.0239(16) -0.0068(14) 0.0057(13) -0.0032(15)
C39 0.0346(19) 0.030(2) 0.0342(19) -0.0027(16) 0.0135(16) 0.0032(16)
C40 0.054(2) 0.0188(19) 0.0266(18) -0.0023(14) 0.0199(16) -0.0001(17)
C41 0.051(2) 0.025(2) 0.0216(17) -0.0074(14) 0.0070(15) -0.0100(17)
C42 0.0313(18) 0.028(2) 0.0227(16) -0.0012(14) 0.0060(14) -0.0061(15)
C43 0.0214(16) 0.0152(17) 0.0256(16) -0.0037(13) 0.0021(13) 0.0008(13)
C44 0.0380(19) 0.027(2) 0.0308(18) -0.0038(14) 0.0070(15) -0.0055(15)
C45 0.046(2) 0.031(2) 0.043(2) -0.0173(17) 0.0027(18) -0.0106(18)
C46 0.039(2) 0.021(2) 0.058(3) -0.0042(18) 0.0140(19) -0.0073(17)
C47 0.036(2) 0.026(2) 0.039(2) 0.0047(16) 0.0094(16) -0.0010(17)
C48 0.0273(18) 0.0241(19) 0.0302(17) -0.0013(14) 0.0045(14) -0.0007(15)
P3 0.0257(4) 0.0197(5) 0.0232(4) -0.0013(3) 0.0050(3) 0.0018(3)
C49 0.0254(17) 0.0189(18) 0.0245(16) 0.0004(13) 0.0010(13) 0.0044(14)
C50 0.066(3) 0.029(2) 0.0279(18) 0.0030(16) 0.0148(18) 0.0143(19)
C51 0.097(3) 0.023(2) 0.039(2) 0.0076(17) 0.017(2) 0.018(2)
C52 0.056(2) 0.034(2) 0.0265(18) 0.0122(16) 0.0089(17) 0.0094(19)
C53 0.046(2) 0.042(3) 0.0282(18) 0.0057(17) 0.0136(16) 0.0056(19)
C54 0.047(2) 0.028(2) 0.0345(19) -0.0013(16) 0.0154(17) 0.0056(17)
C55 0.0282(17) 0.0208(18) 0.0206(15) 0.0008(12) 0.0088(13) 0.0042(14)
C56 0.0318(18) 0.023(2) 0.0261(16) -0.0006(13) 0.0094(14) -0.0008(14)
C57 0.0271(18) 0.040(2) 0.0294(17) 0.0015(16) 0.0095(14) -0.0036(16)
C58 0.033(2) 0.039(2) 0.0260(17) 0.0060(16) 0.0081(15) 0.0137(17)
C59 0.044(2) 0.024(2) 0.0323(18) 0.0043(15) 0.0124(16) 0.0083(17)
C60 0.0319(18) 0.0222(19) 0.0271(17) 0.0018(14) 0.0093(14) 0.0016(15)
C61 0.0245(17) 0.0191(18) 0.0243(16) 0.0022(13) 0.0078(13) 0.0025(14)
C62 0.0305(19) 0.031(2) 0.0295(18) -0.0006(15) 0.0067(15) 0.0052(16)
C63 0.037(2) 0.029(2) 0.043(2) 0.0078(17) 0.0136(17) 0.0119(17)
C64 0.052(2) 0.022(2) 0.037(2) -0.0012(16) 0.0226(18) 0.0024(17)
C65 0.047(2) 0.028(2) 0.0273(18) -0.0025(15) 0.0118(16) -0.0093(17)
C66 0.0262(17) 0.0256(19) 0.0287(17) -0.0019(14) 0.0078(14) -0.0033(15)
C67 0.0224(17) 0.0246(19) 0.0369(19) -0.0072(15) 0.0064(14) 0.0011(15)
C68 0.045(2) 0.038(2) 0.040(2) -0.0116(18) -0.0027(18) -0.0012(19)
C69 0.061(3) 0.051(3) 0.064(3) -0.023(2) -0.010(2) -0.006(2)
C70 0.044(3) 0.047(3) 0.092(4) -0.031(3) -0.005(2) -0.012(2)
C71 0.033(2) 0.034(2) 0.089(3) -0.008(2) 0.018(2) -0.0088(18)
C72 0.030(2) 0.036(2) 0.052(2) -0.0055(18) 0.0110(17) -0.0009(17)

loop_
_atom_type_symbol
_atom_type_description
_atom_type_scat_dispersion_real
_atom_type_scat_dispersion_imag
_atom_type_scat_source
C C 0.0033 0.0016 'International Tables Vol C Tables 4.2.6.8 and 6.1.1.4'
H H 0.0000 0.0000 'International Tables Vol C Tables 4.2.6.8 and 6.1.1.4'
N N 0.0061 0.0033 'International Tables Vol C Tables 4.2.6.8 and 6.1.1.4'
P P 0.1023 0.0942 'International Tables Vol C Tables 4.2.6.8 and 6.1.1.4'
Bi Bi -4.1077 10.2566 'International Tables Vol C Tables 4.2.6.8 and 6.1.1.4'

loop_
_geom_angle_atom_site_label_1
_geom_angle_atom_site_label_2
_geom_angle_atom_site_label_3
_geom_angle
N2 N1 Bi1 119.2(3)
N3 N2 N1 177.4(4)
N5A N4A Bi1 121.0(8)
N6A N5A N4A 174.5(14)
N5B N4B Bi1 112(3)
N6B N5B N4B 162(3)
N8 N7 Bi1 123.9(2)
N9 N8 N7 176.4(4)
N11 N10 Bi1 120.9(3)
N12 N11 N10 178.1(5)
N14 N13 Bi1 118.7(2)
N15 N14 N13 176.9(4)
N17A N16A Bi1 133.8(6)
N18A N17A N16A 177.6(11)
N17B N16B Bi1 127.2(16)
N18B N17B N16B 173(4)
N16B Bi1 N13 173.6(3)
N16B Bi1 N7 98.4(3)
N13 Bi1 N7 87.94(11)
N16B Bi1 N4A 97.6(5)
N13 Bi1 N4A 83.7(2)
N7 Bi1 N4A 85.5(3)
N16B Bi1 N4B 106.6(8)
N13 Bi1 N4B 75.7(7)
N7 Bi1 N4B 76.3(5)
N4A Bi1 N4B 12.2(6)
N16B Bi1 N10 95.2(4)
N13 Bi1 N10 84.13(10)
N7 Bi1 N10 87.93(11)
N4A Bi1 N10 166.4(3)
N4B Bi1 N10 154.6(7)
N16B Bi1 N1 87.9(3)
N13 Bi1 N1 85.68(11)
N7 Bi1 N1 173.11(11)
N4A Bi1 N1 96.4(3)
N4B Bi1 N1 104.6(5)
N10 Bi1 N1 88.85(11)
N16B Bi1 N16A 27.4(3)
N13 Bi1 N16A 157.72(16)
N7 Bi1 N16A 77.74(18)
N4A Bi1 N16A 78.3(2)
N4B Bi1 N16A 84.3(7)
N10 Bi1 N16A 111.96(15)
N1 Bi1 N16A 109.12(18)
C13 P1 C7 110.56(15)
C13 P1 C1 110.67(15)
C7 P1 C1 107.72(14)
C13 P1 C19 107.86(14)
C7 P1 C19 110.04(15)
C1 P1 C19 110.00(14)
C2 C1 C6 120.0(3)
C2 C1 P1 122.5(2)
C6 C1 P1 117.4(3)
C1 C2 C3 119.3(3)
C1 C2 H2 120.3
C3 C2 H2 120.3
C4 C3 C2 120.8(3)
C4 C3 H3 119.6
C2 C3 H3 119.6
C3 C4 C5 119.6(3)
C3 C4 H4 120.2
C5 C4 H4 120.2
C6 C5 C4 121.2(3)
C6 C5 H5 119.4
C4 C5 H5 119.4
C5 C6 C1 119.1(3)
C5 C6 H6 120.4
C1 C6 H6 120.4
C8 C7 C12 119.6(3)
C8 C7 P1 118.0(2)
C12 C7 P1 122.3(3)
C9 C8 C7 120.1(4)
C9 C8 H8 120.0
C7 C8 H8 120.0
C10 C9 C8 120.0(4)
C10 C9 H9 120.0
C8 C9 H9 120.0
C11 C10 C9 120.6(4)
C11 C10 H10 119.7
C9 C10 H10 119.7
C10 C11 C12 120.4(4)
C10 C11 H11 119.8
C12 C11 H11 119.8
C7 C12 C11 119.3(4)
C7 C12 H12 120.3
C11 C12 H12 120.3
C14 C13 C18 118.4(3)
C14 C13 P1 123.2(3)
C18 C13 P1 118.3(2)
C15 C14 C13 119.8(3)
C15 C14 H14 120.1
C13 C14 H14 120.1
C16 C15 C14 121.0(4)
C16 C15 H15 119.5
C14 C15 H15 119.5
C15 C16 C17 120.2(4)
C15 C16 H16 119.9
C17 C16 H16 119.9
C18 C17 C16 119.5(4)
C18 C17 H17 120.2
C16 C17 H17 120.2
C17 C18 C13 121.0(3)
C17 C18 H18 119.5
C13 C18 H18 119.5
C24 C19 C20 119.6(3)
C24 C19 P1 118.4(2)
C20 C19 P1 121.9(2)
C21 C20 C19 118.9(3)
C21 C20 H20 120.6
C19 C20 H20 120.6
C22 C21 C20 121.3(3)
C22 C21 H21 119.3
C20 C21 H21 119.3
C23 C22 C21 119.9(3)
C23 C22 H22 120.0
C21 C22 H22 120.0
C22 C23 C24 120.0(3)
C22 C23 H23 120.0
C24 C23 H23 120.0
C23 C24 C19 120.3(3)
C23 C24 H24 119.9
C19 C24 H24 119.9
C37 P2 C43 109.56(14)
C37 P2 C31 109.79(14)
C43 P2 C31 111.97(13)
C37 P2 C25 108.77(14)
C43 P2 C25 110.88(14)
C31 P2 C25 105.76(14)
C30 C25 C26 119.3(3)
C30 C25 P2 119.9(2)
C26 C25 P2 120.8(2)
C27 C26 C25 120.0(3)
C27 C26 H26 120.0
C25 C26 H26 120.0
C28 C27 C26 120.3(3)
C28 C27 H27 119.9
C26 C27 H27 119.9
C29 C28 C27 119.8(3)
C29 C28 H28 120.1
C27 C28 H28 120.1
C28 C29 C30 120.4(3)
C28 C29 H29 119.8
C30 C29 H29 119.8
C29 C30 C25 120.1(3)
C29 C30 H30 119.9
C25 C30 H30 119.9
C36 C31 C32 119.5(3)
C36 C31 P2 120.9(2)
C32 C31 P2 119.4(2)
C33 C32 C31 119.7(3)
C33 C32 H32 120.2
C31 C32 H32 120.2
C34 C33 C32 120.2(3)
C34 C33 H33 119.9
C32 C33 H33 119.9
C35 C34 C33 120.3(3)
C35 C34 H34 119.8
C33 C34 H34 119.8
C34 C35 C36 120.2(3)
C34 C35 H35 119.9
C36 C35 H35 119.9
C31 C36 C35 120.1(3)
C31 C36 H36 120.0
C35 C36 H36 120.0
C42 C37 C38 119.7(3)
C42 C37 P2 120.0(2)
C38 C37 P2 120.3(2)
C39 C38 C37 120.6(3)
C39 C38 H38 119.7
C37 C38 H38 119.7
C38 C39 C40 119.2(3)
C38 C39 H39 120.4
C40 C39 H39 120.4
C41 C40 C39 120.7(3)
C41 C40 H40 119.7
C39 C40 H40 119.7
C40 C41 C42 120.6(3)
C40 C41 H41 119.7
C42 C41 H41 119.7
C41 C42 C37 119.2(3)
C41 C42 H42 120.4
C37 C42 H42 120.4
C44 C43 C48 119.2(3)
C44 C43 P2 121.3(2)
C48 C43 P2 119.5(2)
C45 C44 C43 119.4(3)
C45 C44 H44 120.3
C43 C44 H44 120.3
C46 C45 C44 121.0(3)
C46 C45 H45 119.5
C44 C45 H45 119.5
C45 C46 C47 119.8(3)
C45 C46 H46 120.1
C47 C46 H46 120.1
C48 C47 C46 120.5(3)
C48 C47 H47 119.8
C46 C47 H47 119.8
C47 C48 C43 120.2(3)
C47 C48 H48 119.9
C43 C48 H48 119.9
C67 P3 C61 109.02(14)
C67 P3 C49 111.40(15)
C61 P3 C49 108.47(14)
C67 P3 C55 109.30(15)
C61 P3 C55 111.16(13)
C49 P3 C55 107.49(14)
C50 C49 C54 119.2(3)
C50 C49 P3 120.5(2)
C54 C49 P3 120.3(2)
C51 C50 C49 119.4(3)
C51 C50 H50 120.3
C49 C50 H50 120.3
C52 C51 C50 121.1(4)
C52 C51 H51 119.5
C50 C51 H51 119.5
C51 C52 C53 120.0(3)
C51 C52 H52 120.0
C53 C52 H52 120.0
C52 C53 C54 119.9(3)
C52 C53 H53 120.1
C54 C53 H53 120.1
C53 C54 C49 120.3(3)
C53 C54 H54 119.8
C49 C54 H54 119.8
C60 C55 C56 118.8(3)
C60 C55 P3 122.4(2)
C56 C55 P3 118.8(2)
C57 C56 C55 120.5(3)
C57 C56 H56 119.8
C55 C56 H56 119.8
C58 C57 C56 119.9(3)
C58 C57 H57 120.1
C56 C57 H57 120.1
C59 C58 C57 120.6(3)
C59 C58 H58 119.7
C57 C58 H58 119.7
C58 C59 C60 119.6(3)
C58 C59 H59 120.2
C60 C59 H59 120.2
C59 C60 C55 120.6(3)
C59 C60 H60 119.7
C55 C60 H60 119.7
C66 C61 C62 119.8(3)
C66 C61 P3 122.0(2)
C62 C61 P3 117.9(2)
C63 C62 C61 119.5(3)
C63 C62 H62 120.2
C61 C62 H62 120.2
C64 C63 C62 120.3(3)
C64 C63 H63 119.8
C62 C63 H63 119.8
C63 C64 C65 120.8(3)
C63 C64 H64 119.6
C65 C64 H64 119.6
C64 C65 C66 119.4(3)
C64 C65 H65 120.3
C66 C65 H65 120.3
C65 C66 C61 120.2(3)
C65 C66 H66 119.9
C61 C66 H66 119.9
C68 C67 C72 119.9(3)
C68 C67 P3 121.7(3)
C72 C67 P3 118.4(3)
C69 C68 C67 119.8(4)
C69 C68 H68 120.1
C67 C68 H68 120.1
C70 C69 C68 119.6(4)
C70 C69 H69 120.2
C68 C69 H69 120.2
C71 C70 C69 121.2(4)
C71 C70 H70 119.4
C69 C70 H70 119.4
C70 C71 C72 119.8(4)
C70 C71 H71 120.1
C72 C71 H71 120.1
C71 C72 C67 119.6(4)
C71 C72 H72 120.2
C67 C72 H72 120.2

loop_
_geom_bond_atom_site_label_1
_geom_bond_atom_site_label_2
_geom_bond_distance
N1 N2 1.188(4)
N1 Bi1 2.491(3)
N2 N3 1.155(4)
N4A N5A 1.207(8)
N4A Bi1 2.364(9)
N5A N6A 1.144(6)
N4B N5B 1.207(10)
N4B Bi1 2.39(3)
N5B N6B 1.145(9)
N7 N8 1.174(4)
N7 Bi1 2.362(3)
N8 N9 1.143(4)
N10 N11 1.190(4)
N10 Bi1 2.486(3)
N11 N12 1.158(5)
N13 N14 1.208(4)
N13 Bi1 2.331(3)
N14 N15 1.155(4)
N16A N17A 1.174(8)
N16A Bi1 2.698(6)
N17A N18A 1.138(8)
N16B N17B 1.170(10)
N16B Bi1 2.322(10)
N17B N18B 1.143(10)
P1 C13 1.780(3)
P1 C7 1.790(3)
P1 C1 1.794(3)
P1 C19 1.799(3)
C1 C2 1.386(4)
C1 C6 1.404(4)
C2 C3 1.393(4)
C2 H2 0.9500
C3 C4 1.372(5)
C3 H3 0.9500
C4 C5 1.381(5)
C4 H4 0.9500
C5 C6 1.377(5)
C5 H5 0.9500
C6 H6 0.9500
C7 C8 1.385(4)
C7 C12 1.388(4)
C8 C9 1.383(5)
C8 H8 0.9500
C9 C10 1.367(5)
C9 H9 0.9500
C10 C11 1.365(5)
C10 H10 0.9500
C11 C12 1.391(5)
C11 H11 0.9500
C12 H12 0.9500
C13 C14 1.387(4)
C13 C18 1.394(4)
C14 C15 1.377(5)
C14 H14 0.9500
C15 C16 1.360(5)
C15 H15 0.9500
C16 C17 1.375(5)
C16 H16 0.9500
C17 C18 1.371(5)
C17 H17 0.9500
C18 H18 0.9500
C19 C24 1.393(4)
C19 C20 1.395(4)
C20 C21 1.381(4)
C20 H20 0.9500
C21 C22 1.377(5)
C21 H21 0.9500
C22 C23 1.373(5)
C22 H22 0.9500
C23 C24 1.380(4)
C23 H23 0.9500
C24 H24 0.9500
P2 C37 1.791(3)
P2 C43 1.792(3)
P2 C31 1.796(3)
P2 C25 1.797(3)
C25 C30 1.384(4)
C25 C26 1.388(4)
C26 C27 1.383(4)
C26 H26 0.9500
C27 C28 1.377(5)
C27 H27 0.9500
C28 C29 1.375(5)
C28 H28 0.9500
C29 C30 1.382(4)
C29 H29 0.9500
C30 H30 0.9500
C31 C36 1.383(4)
C31 C32 1.401(4)
C32 C33 1.385(4)
C32 H32 0.9500
C33 C34 1.378(5)
C33 H33 0.9500
C34 C35 1.374(4)
C34 H34 0.9500
C35 C36 1.386(4)
C35 H35 0.9500
C36 H36 0.9500
C37 C42 1.392(4)
C37 C38 1.395(4)
C38 C39 1.382(4)
C38 H38 0.9500
C39 C40 1.385(4)
C39 H39 0.9500
C40 C41 1.374(4)
C40 H40 0.9500
C41 C42 1.387(4)
C41 H41 0.9500
C42 H42 0.9500
C43 C44 1.394(4)
C43 C48 1.400(4)
C44 C45 1.385(4)
C44 H44 0.9500
C45 C46 1.371(5)
C45 H45 0.9500
C46 C47 1.379(5)
C46 H46 0.9500
C47 C48 1.370(4)
C47 H47 0.9500
C48 H48 0.9500
P3 C67 1.788(3)
P3 C61 1.791(3)
P3 C49 1.792(3)
P3 C55 1.795(3)
C49 C50 1.381(4)
C49 C54 1.387(4)
C50 C51 1.381(5)
C50 H50 0.9500
C51 C52 1.362(5)
C51 H51 0.9500
C52 C53 1.367(5)
C52 H52 0.9500
C53 C54 1.379(4)
C53 H53 0.9500
C54 H54 0.9500
C55 C60 1.392(4)
C55 C56 1.397(4)
C56 C57 1.382(4)
C56 H56 0.9500
C57 C58 1.382(4)
C57 H57 0.9500
C58 C59 1.379(4)
C58 H58 0.9500
C59 C60 1.390(4)
C59 H59 0.9500
C60 H60 0.9500
C61 C66 1.386(4)
C61 C62 1.392(4)
C62 C63 1.384(4)
C62 H62 0.9500
C63 C64 1.368(5)
C63 H63 0.9500
C64 C65 1.384(4)
C64 H64 0.9500
C65 C66 1.386(4)
C65 H65 0.9500
C66 H66 0.9500
C67 C68 1.388(4)
C67 C72 1.398(5)
C68 C69 1.387(5)
C68 H68 0.9500
C69 C70 1.378(6)
C69 H69 0.9500
C70 C71 1.373(6)
C70 H70 0.9500
C71 C72 1.386(5)
C71 H71 0.9500
C72 H72 0.9500

loop_
_geom_torsion_atom_site_label_1
_geom_torsion_atom_site_label_2
_geom_torsion_atom_site_label_3
_geom_torsion_atom_site_label_4
_geom_torsion
Bi1 N1 N2 N3 -147(10)
Bi1 N4A N5A N6A 163(11)
Bi1 N4B N5B N6B -99(15)
Bi1 N7 N8 N9 -176(100)
Bi1 N10 N11 N12 -153(12)
Bi1 N13 N14 N15 -161(6)
Bi1 N16A N17A N18A -137(24)
Bi1 N16B N17B N18B -127(24)
N17B N16B Bi1 N13 -173(3)
N17B N16B Bi1 N7 15(2)
N17B N16B Bi1 N4A -71(2)
N17B N16B Bi1 N4B -63(2)
N17B N16B Bi1 N10 104(2)
N17B N16B Bi1 N1 -167(2)
N17B N16B Bi1 N16A -26(2)
N14 N13 Bi1 N16B -41(3)
N14 N13 Bi1 N7 130.9(3)
N14 N13 Bi1 N4A -143.4(4)
N14 N13 Bi1 N4B -152.8(6)
N14 N13 Bi1 N10 42.7(3)
N14 N13 Bi1 N1 -46.6(3)
N14 N13 Bi1 N16A -179.5(4)
N8 N7 Bi1 N16B 100.5(5)
N8 N7 Bi1 N13 -78.6(3)
N8 N7 Bi1 N4A -162.4(4)
N8 N7 Bi1 N4B -154.4(8)
N8 N7 Bi1 N10 5.6(3)
N8 N7 Bi1 N1 -56.5(11)
N8 N7 Bi1 N16A 118.6(4)
N5A N4A Bi1 N16B -151.1(16)
N5A N4A Bi1 N13 22.5(16)
N5A N4A Bi1 N7 111.0(16)
N5A N4A Bi1 N4B 71(3)
N5A N4A Bi1 N10 50(3)
N5A N4A Bi1 N1 -62.4(16)
N5A N4A Bi1 N16A -170.6(17)
N5B N4B Bi1 N16B -97(3)
N5B N4B Bi1 N13 77(3)
N5B N4B Bi1 N7 168(3)
N5B N4B Bi1 N4A -53(3)
N5B N4B Bi1 N10 115(3)
N5B N4B Bi1 N1 -5(3)
N5B N4B Bi1 N16A -113(3)
N11 N10 Bi1 N16B 62.7(4)
N11 N10 Bi1 N13 -110.9(3)
N11 N10 Bi1 N7 161.0(3)
N11 N10 Bi1 N4A -137.8(11)
N11 N10 Bi1 N4B -148.1(14)
N11 N10 Bi1 N1 -25.1(3)
N11 N10 Bi1 N16A 85.1(3)
N2 N1 Bi1 N16B 132.6(5)
N2 N1 Bi1 N13 -48.0(3)
N2 N1 Bi1 N7 -70.1(10)
N2 N1 Bi1 N4A 35.2(4)
N2 N1 Bi1 N4B 26.0(8)
N2 N1 Bi1 N10 -132.2(3)
N2 N1 Bi1 N16A 114.9(3)
N17A N16A Bi1 N16B 28.1(10)
N17A N16A Bi1 N13 -161.3(8)
N17A N16A Bi1 N7 -110.1(9)
N17A N16A Bi1 N4A 162.0(10)
N17A N16A Bi1 N4B 172.8(11)
N17A N16A Bi1 N10 -27.4(10)
N17A N16A Bi1 N1 69.3(9)
C13 P1 C1 C2 117.3(3)
C7 P1 C1 C2 -121.7(3)
C19 P1 C1 C2 -1.8(3)
C13 P1 C1 C6 -65.2(3)
C7 P1 C1 C6 55.8(3)
C19 P1 C1 C6 175.7(3)
C6 C1 C2 C3 -0.1(5)
P1 C1 C2 C3 177.4(2)
C1 C2 C3 C4 0.1(5)
C2 C3 C4 C5 0.4(5)
C3 C4 C5 C6 -0.9(6)
C4 C5 C6 C1 0.9(6)
C2 C1 C6 C5 -0.4(5)
P1 C1 C6 C5 -178.0(3)
C13 P1 C7 C8 -174.2(3)
C1 P1 C7 C8 64.8(3)
C19 P1 C7 C8 -55.1(3)
C13 P1 C7 C12 7.6(3)
C1 P1 C7 C12 -113.5(3)
C19 P1 C7 C12 126.6(3)
C12 C7 C8 C9 -0.5(5)
P1 C7 C8 C9 -178.8(3)
C7 C8 C9 C10 -0.4(5)
C8 C9 C10 C11 0.9(6)
C9 C10 C11 C12 -0.5(6)
C8 C7 C12 C11 0.9(5)
P1 C7 C12 C11 179.1(2)
C10 C11 C12 C7 -0.4(5)
C7 P1 C13 C14 -126.4(3)
C1 P1 C13 C14 -7.1(3)
C19 P1 C13 C14 113.3(3)
C7 P1 C13 C18 56.6(3)
C1 P1 C13 C18 175.9(2)
C19 P1 C13 C18 -63.7(3)
C18 C13 C14 C15 -1.0(5)
P1 C13 C14 C15 -178.0(3)
C13 C14 C15 C16 -0.9(6)
C14 C15 C16 C17 1.9(6)
C15 C16 C17 C18 -1.0(5)
C16 C17 C18 C13 -0.9(5)
C14 C13 C18 C17 1.8(5)
P1 C13 C18 C17 179.0(3)
C13 P1 C19 C24 -62.5(3)
C7 P1 C19 C24 176.8(2)
C1 P1 C19 C24 58.3(3)
C13 P1 C19 C20 115.3(3)
C7 P1 C19 C20 -5.4(3)
C1 P1 C19 C20 -123.9(3)
C24 C19 C20 C21 -0.1(5)
P1 C19 C20 C21 -177.9(2)
C19 C20 C21 C22 -1.3(5)
C20 C21 C22 C23 1.0(5)
C21 C22 C23 C24 0.7(5)
C22 C23 C24 C19 -2.0(5)
C20 C19 C24 C23 1.8(5)
P1 C19 C24 C23 179.6(2)
C37 P2 C25 C30 -85.3(3)
C43 P2 C25 C30 154.2(2)
C31 P2 C25 C30 32.6(3)
C37 P2 C25 C26 94.0(3)
C43 P2 C25 C26 -26.5(3)
C31 P2 C25 C26 -148.1(3)
C30 C25 C26 C27 -0.6(5)
P2 C25 C26 C27 -179.9(3)
C25 C26 C27 C28 -0.7(6)
C26 C27 C28 C29 1.8(6)
C27 C28 C29 C30 -1.7(5)
C28 C29 C30 C25 0.5(5)
C26 C25 C30 C29 0.7(5)
P2 C25 C30 C29 180.0(2)
C37 P2 C31 C36 -1.4(3)
C43 P2 C31 C36 120.6(2)
C25 P2 C31 C36 -118.6(2)
C37 P2 C31 C32 173.5(2)
C43 P2 C31 C32 -64.6(3)
C25 P2 C31 C32 56.3(3)
C36 C31 C32 C33 -0.4(4)
P2 C31 C32 C33 -175.3(2)
C31 C32 C33 C34 1.6(5)
C32 C33 C34 C35 -1.2(5)
C33 C34 C35 C36 -0.5(5)
C32 C31 C36 C35 -1.3(4)
P2 C31 C36 C35 173.5(2)
C34 C35 C36 C31 1.8(4)
C43 P2 C37 C42 132.1(2)
C31 P2 C37 C42 -104.5(3)
C25 P2 C37 C42 10.8(3)
C43 P2 C37 C38 -50.9(3)
C31 P2 C37 C38 72.4(3)
C25 P2 C37 C38 -172.3(2)
C42 C37 C38 C39 1.5(5)
P2 C37 C38 C39 -175.5(2)
C37 C38 C39 C40 -0.4(5)
C38 C39 C40 C41 -0.5(5)
C39 C40 C41 C42 0.2(5)
C40 C41 C42 C37 0.8(5)
C38 C37 C42 C41 -1.7(5)
P2 C37 C42 C41 175.3(2)
C37 P2 C43 C44 140.6(3)
C31 P2 C43 C44 18.5(3)
C25 P2 C43 C44 -99.4(3)
C37 P2 C43 C48 -41.0(3)
C31 P2 C43 C48 -163.1(2)
C25 P2 C43 C48 79.0(3)
C48 C43 C44 C45 -0.2(5)
P2 C43 C44 C45 178.2(3)
C43 C44 C45 C46 0.0(5)
C44 C45 C46 C47 -0.2(5)
C45 C46 C47 C48 0.6(5)
C46 C47 C48 C43 -0.7(5)
C44 C43 C48 C47 0.5(4)
P2 C43 C48 C47 -177.9(2)
C67 P3 C49 C50 -121.5(3)
C61 P3 C49 C50 -1.5(3)
C55 P3 C49 C50 118.8(3)
C67 P3 C49 C54 59.5(3)
C61 P3 C49 C54 179.5(3)
C55 P3 C49 C54 -60.2(3)
C54 C49 C50 C51 -0.5(5)
P3 C49 C50 C51 -179.5(3)
C49 C50 C51 C52 -1.9(6)
C50 C51 C52 C53 2.1(6)
C51 C52 C53 C54 0.2(6)
C52 C53 C54 C49 -2.6(5)
C50 C49 C54 C53 2.8(5)
P3 C49 C54 C53 -178.2(3)
C67 P3 C55 C60 13.8(3)
C61 P3 C55 C60 -106.6(3)
C49 P3 C55 C60 134.8(3)
C67 P3 C55 C56 -164.2(2)
C61 P3 C55 C56 75.4(3)
C49 P3 C55 C56 -43.1(3)
C60 C55 C56 C57 -0.1(4)
P3 C55 C56 C57 177.9(2)
C55 C56 C57 C58 -0.7(4)
C56 C57 C58 C59 1.0(5)
C57 C58 C59 C60 -0.5(5)
C58 C59 C60 C55 -0.3(5)
C56 C55 C60 C59 0.6(4)
P3 C55 C60 C59 -177.4(2)
C67 P3 C61 C66 -147.0(3)
C49 P3 C61 C66 91.6(3)
C55 P3 C61 C66 -26.4(3)
C67 P3 C61 C62 39.2(3)
C49 P3 C61 C62 -82.3(3)
C55 P3 C61 C62 159.7(2)
C66 C61 C62 C63 -0.3(5)
P3 C61 C62 C63 173.7(3)
C61 C62 C63 C64 0.6(5)
C62 C63 C64 C65 -0.5(5)
C63 C64 C65 C66 0.1(5)
C64 C65 C66 C61 0.3(5)
C62 C61 C66 C65 -0.2(5)
P3 C61 C66 C65 -173.9(2)
C61 P3 C67 C68 -125.6(3)
C49 P3 C67 C68 -5.9(3)
C55 P3 C67 C68 112.7(3)
C61 P3 C67 C72 55.8(3)
C49 P3 C67 C72 175.4(2)
C55 P3 C67 C72 -65.9(3)
C72 C67 C68 C69 1.5(5)
P3 C67 C68 C69 -177.1(3)
C67 C68 C69 C70 0.4(6)
C68 C69 C70 C71 -1.6(7)
C69 C70 C71 C72 0.8(6)
C70 C71 C72 C67 1.2(5)
C68 C67 C72 C71 -2.4(5)
P3 C67 C72 C71 176.3(3)
